data_7010260
loop_
_publ_author_name
'Majumder, Kanchana'
'Peng, Shie-Ming'
'Bhattacharya, Samaresh'

_publ_section_title
;
 Cyclometallation and N&#xE006;N bond cleavage of 2-(arylazo)phenols by
 osmium. Synthesis, structure and redox properties&#x200A;&#x2020;
;
_journal_issue 3
_journal_name_full 'Journal of the Chemical Society, Dalton Transactions'
_journal_page_first 284
_journal_paper_doi 10.1039/b007486l
_journal_year 2001
_chemical_formula_sum 'C38.5 H31.5 Cl2 N3 O2 Os P'
_chemical_formula_weight 860.24
_chemical_name_systematic
;
?
;
_space_group_IT_number 15
_symmetry_cell_setting monoclinic
_symmetry_space_group_name_Hall '-C 2yc'
_symmetry_space_group_name_H-M 'C 1 2/c 1'
_atom_sites_solution_hydrogens geom
_atom_sites_solution_primary direct
_atom_sites_solution_secondary difmap
_audit_creation_method SHELXL
_cell_angle_alpha 90.00
_cell_angle_beta 112.731(1)
_cell_angle_gamma 90.00
_cell_formula_units_Z 8
_cell_length_a 40.4327(2)
_cell_length_b 10.9195(2)
_cell_length_c 17.5688(3)
_cell_measurement_reflns_used 6551
_cell_measurement_temperature 295(2)
_cell_volume 7154.24(19)
_computing_cell_refinement 'Siemens SAINT'
_computing_data_collection 'Siemens SMART'
_computing_data_reduction 'Siemens SAINT'
_computing_molecular_graphics 'Siemens SHELXTL'
_computing_publication_material 'Siemens SHELXTL'
_computing_structure_refinement 'SHELXL-93 (Sheldrick, 1993)'
_computing_structure_solution 'SHELXS-86 (Sheldrick, 1990)'
_diffrn_ambient_temperature 295(2)
_diffrn_measurement_device 'Siemens SMART CCD'
_diffrn_measurement_method '\w scans'
_diffrn_radiation_monochromator graphite
_diffrn_radiation_source 'fine-focus sealed tube'
_diffrn_radiation_type MoK\a
_diffrn_radiation_wavelength 0.71073
_diffrn_reflns_av_R_equivalents 0.0630
_diffrn_reflns_av_sigmaI/netI 0.0716
_diffrn_reflns_limit_h_max 34
_diffrn_reflns_limit_h_min -50
_diffrn_reflns_limit_k_max 13
_diffrn_reflns_limit_k_min -13
_diffrn_reflns_limit_l_max 21
_diffrn_reflns_limit_l_min -21
_diffrn_reflns_number 19051
_diffrn_reflns_theta_max 26.39
_diffrn_reflns_theta_min 1.94
_diffrn_standards_decay_% 0
_exptl_absorpt_coefficient_mu 3.797
_exptl_absorpt_correction_T_max 0.7195
_exptl_absorpt_correction_T_min 0.5139
_exptl_absorpt_correction_type ' empirical used sadabs'
_exptl_crystal_colour colorless
_exptl_crystal_density_diffrn 1.597
_exptl_crystal_density_meas ?
_exptl_crystal_description plate
_exptl_crystal_F_000 3396
_exptl_crystal_size_max 0.30
_exptl_crystal_size_mid 0.22
_exptl_crystal_size_min 0.02
_refine_diff_density_max 3.342
_refine_diff_density_min -1.944
_refine_diff_density_rms 0.183
_refine_ls_extinction_coef 0.00007(3)
_refine_ls_extinction_expression Fc^*^=kFc[1+0.001xFc^2^\l^3^/sin(2\q)]^-1/4^
_refine_ls_extinction_method SHELXL
_refine_ls_goodness_of_fit_all 1.021
_refine_ls_goodness_of_fit_obs 1.117
_refine_ls_matrix_type full
_refine_ls_number_parameters 416
_refine_ls_number_reflns 7104
_refine_ls_number_restraints 0
_refine_ls_restrained_S_all 1.021
_refine_ls_restrained_S_obs 1.117
_refine_ls_R_factor_all 0.0835
_refine_ls_R_factor_obs 0.0564
_refine_ls_shift/esd_max 0.018
_refine_ls_shift/esd_mean 0.001
_refine_ls_structure_factor_coef Fsqd
_refine_ls_weighting_details 'w=1/[\s^2^(Fo^2^)+(0.0849P)^2^+0.0000P] where P=(Fo^2^+2Fc^2^)/3'
_refine_ls_weighting_scheme calc
_refine_ls_wR_factor_all 0.1456
_refine_ls_wR_factor_obs 0.1353
_reflns_number_observed 5205
_reflns_number_total 7104
_reflns_observed_criterion >2sigma(I)
_cod_data_source_file b007486l.txt
_cod_data_source_block ic6515
_cod_depositor_comments
;
The following automatic conversions were performed:
'_symmetry_cell_setting' value 'Monoclinic' changed to 'monoclinic'
according to '/home/saulius/struct/CIF-dictionaries/cif_core.dic'
dictionary named 'cif_core.dic' version 2.4.1 from 2010-06-29.

Automatic conversion script
Id: cif_fix_enum 1527 2010-12-29 10:47:43Z saulius 

The following automatic conversions were performed:

'_exptl_crystal_density_meas' value 'not_measured' was changed to '?'
- the value is perceived as not measured.

Automatic conversion script
Id: cif_fix_values 3008 2015-01-20 13:52:24Z robertas 

The following automatic conversions were performed:

'_refine_ls_weighting_scheme' value 'calc
w=1/[\s^2^(Fo^2^)+(0.0849P)^2^+0.0000P] where P=(Fo^2^+2Fc^2^)/3' was
changed to 'calc'. New tag '_refine_ls_weighting_details' was
created. The value of the new tag was set to
'w=1/[\s^2^(Fo^2^)+(0.0849P)^2^+0.0000P] where P=(Fo^2^+2Fc^2^)/3'.

Automatic conversion script
Id: cif_fix_values 3143 2015-03-26 13:38:13Z robertas 
;
_cod_original_cell_volume 7154.2(2)
_cod_original_sg_symbol_H-M C2/c
_cod_original_formula_sum 'C38.50 H31.50 Cl2 N3 O2 Os P'
_cod_database_code 7010260

loop_
_symmetry_equiv_pos_as_xyz
'x, y, z'
'-x, y, -z+1/2'
'x+1/2, y+1/2, z'
'-x+1/2, y+1/2, -z+1/2'
'-x, -y, -z'
'x, -y, z-1/2'
'-x+1/2, -y+1/2, -z'
'x+1/2, -y+1/2, z-1/2'

loop_
_atom_site_aniso_label
_atom_site_aniso_U_11
_atom_site_aniso_U_22
_atom_site_aniso_U_33
_atom_site_aniso_U_23
_atom_site_aniso_U_13
_atom_site_aniso_U_12
Os 0.0476(2) 0.0248(2) 0.0375(2) -0.00199(12) 0.01499(13) -0.00038(13)
Cl1 0.112(3) 0.084(2) 0.120(3) 0.040(2) 0.072(2) -0.002(2)
P1 0.0504(13) 0.0278(9) 0.0374(10) -0.0030(8) 0.0166(9) -0.0003(9)
O1 0.066(4) 0.035(3) 0.058(4) 0.005(2) 0.032(3) -0.001(3)
O2 0.068(4) 0.045(3) 0.049(3) -0.010(3) 0.025(3) -0.003(3)
N1 0.046(4) 0.026(3) 0.040(3) -0.007(2) 0.022(3) -0.003(3)
N2 0.054(4) 0.038(4) 0.048(4) 0.004(3) 0.017(3) 0.007(3)
N3 0.049(4) 0.029(3) 0.061(4) -0.002(3) 0.019(3) 0.005(3)
C1 0.066(6) 0.026(4) 0.045(5) -0.004(3) 0.028(4) -0.007(3)
C2 0.084(7) 0.033(4) 0.064(6) 0.010(4) 0.037(5) -0.003(4)
C3 0.081(8) 0.044(5) 0.071(6) -0.006(4) 0.050(6) -0.013(5)
C4 0.070(7) 0.037(4) 0.069(6) -0.018(4) 0.039(5) -0.015(4)
C5 0.056(6) 0.046(5) 0.049(5) -0.009(4) 0.029(4) -0.002(4)
C6 0.061(6) 0.027(4) 0.045(4) -0.009(3) 0.025(4) -0.009(3)
C7 0.048(5) 0.036(4) 0.040(4) 0.001(3) 0.015(4) -0.002(3)
C8 0.063(6) 0.041(5) 0.052(5) 0.010(4) 0.014(4) -0.001(4)
C9 0.084(7) 0.041(5) 0.046(5) 0.009(4) 0.013(5) -0.010(5)
C10 0.077(7) 0.042(5) 0.056(5) 0.003(4) 0.031(5) -0.012(5)
C11 0.053(5) 0.031(4) 0.056(5) 0.006(3) 0.017(4) 0.001(3)
C12 0.059(5) 0.036(4) 0.032(4) -0.001(3) 0.021(4) 0.002(4)
C13 0.072(8) 0.081(8) 0.105(9) -0.015(7) 0.051(7) -0.018(6)
C14 0.068(6) 0.023(4) 0.048(5) 0.003(3) 0.012(4) -0.001(4)
C15 0.113(9) 0.030(4) 0.051(5) -0.010(4) 0.020(5) -0.018(5)
C16 0.129(11) 0.031(5) 0.060(6) -0.011(4) -0.005(7) -0.005(6)
C17 0.087(9) 0.043(6) 0.108(9) -0.018(6) -0.014(7) -0.010(6)
C18 0.059(6) 0.050(6) 0.096(8) -0.007(5) 0.007(6) -0.001(5)
C19 0.057(6) 0.030(4) 0.052(5) 0.001(3) -0.002(4) 0.000(4)
C20 0.100(11) 0.075(9) 0.210(18) -0.050(10) -0.047(11) -0.007(7)
C21 0.064(6) 0.027(4) 0.038(4) -0.002(3) 0.020(4) 0.000(4)
C22 0.077(7) 0.043(5) 0.053(5) -0.010(4) 0.025(5) -0.010(4)
C23 0.056(6) 0.064(6) 0.057(6) 0.002(5) 0.009(5) -0.010(5)
C24 0.098(9) 0.055(6) 0.035(5) -0.001(4) 0.005(5) -0.021(6)
C25 0.099(9) 0.065(6) 0.045(5) -0.018(5) 0.026(5) -0.016(6)
C26 0.081(7) 0.056(6) 0.042(5) -0.007(4) 0.027(5) -0.006(5)
C27 0.063(6) 0.037(4) 0.043(4) -0.003(4) 0.017(4) 0.008(4)
C28 0.092(8) 0.037(5) 0.061(6) 0.001(4) 0.029(5) 0.002(5)
C29 0.134(11) 0.035(5) 0.085(8) 0.002(5) 0.046(8) 0.002(6)
C30 0.126(11) 0.052(6) 0.068(7) 0.013(5) 0.030(7) 0.019(6)
C31 0.090(8) 0.057(6) 0.056(6) 0.015(5) 0.010(5) 0.015(5)
C32 0.070(7) 0.052(5) 0.058(6) -0.002(4) 0.014(5) 0.010(5)
C33 0.057(6) 0.037(4) 0.056(5) -0.005(4) 0.030(4) -0.006(4)
C34 0.072(8) 0.062(6) 0.091(8) -0.019(5) 0.038(6) -0.004(5)
C35 0.064(8) 0.084(9) 0.148(14) -0.026(9) 0.050(9) -0.003(6)
C36 0.119(12) 0.059(8) 0.159(14) -0.024(8) 0.101(12) -0.020(8)
C37 0.130(12) 0.057(7) 0.099(9) -0.012(6) 0.076(9) -0.019(7)
C38 0.091(8) 0.040(5) 0.069(6) -0.001(4) 0.043(6) -0.004(5)

loop_
_atom_site_label
_atom_site_type_symbol
_atom_site_fract_x
_atom_site_fract_y
_atom_site_fract_z
_atom_site_U_iso_or_equiv
_atom_site_thermal_displace_type
_atom_site_occupancy
_atom_site_calc_flag
_atom_site_refinement_flags
_atom_site_disorder_group
Os Os 0.139625(8) 0.42756(2) 0.78675(2) 0.03708(13) Uani 1 d . .
Cl1 Cl 0.11397(10) 0.0887(3) 1.0145(2) 0.0971(11) Uani 1 d . .
P1 P 0.13587(6) 0.5816(2) 0.87570(12) 0.0387(5) Uani 1 d . .
O1 O 0.1555(2) 0.5659(4) 0.7273(4) 0.0503(14) Uani 1 d . .
O2 O 0.1327(2) 0.3135(5) 0.6874(3) 0.0535(15) Uani 1 d . .
N1 N 0.1936(2) 0.3984(5) 0.8249(4) 0.0356(14) Uani 1 d . .
N2 N 0.2113(2) 0.3163(6) 0.8795(4) 0.047(2) Uani 1 d . .
N3 N 0.0888(2) 0.3978(5) 0.7448(4) 0.047(2) Uani 1 d . .
H3B H 0.0756(2) 0.4302(5) 0.7678(4) 0.057 Uiso 1 calc R .
C1 C 0.1880(3) 0.5503(6) 0.7287(5) 0.044(2) Uani 1 d . .
C2 C 0.2023(3) 0.6214(8) 0.6809(6) 0.058(2) Uani 1 d . .
H2A H 0.1881(3) 0.6788(8) 0.6434(6) 0.069 Uiso 1 calc R .
C3 C 0.2370(3) 0.6052(8) 0.6902(6) 0.059(3) Uani 1 d . .
H3A H 0.2459(3) 0.6530(8) 0.6587(6) 0.071 Uiso 1 calc R .
C4 C 0.2601(3) 0.5198(8) 0.7452(6) 0.055(2) Uani 1 d . .
C5 C 0.2467(2) 0.4481(7) 0.7906(5) 0.048(2) Uani 1 d . .
H5A H 0.2613(2) 0.3902(7) 0.8272(5) 0.057 Uiso 1 calc R .
C6 C 0.2114(2) 0.4625(7) 0.7817(5) 0.043(2) Uani 1 d . .
C7 C 0.1878(2) 0.2630(7) 0.9117(5) 0.042(2) Uani 1 d . .
C8 C 0.2014(3) 0.1706(7) 0.9727(5) 0.054(2) Uani 1 d . .
H8A H 0.2253(3) 0.1471(7) 0.9915(5) 0.065 Uiso 1 calc R .
C9 C 0.1784(3) 0.1165(8) 1.0036(5) 0.061(3) Uani 1 d . .
H9A H 0.1865(3) 0.0545(8) 1.0428(5) 0.073 Uiso 1 calc R .
C10 C 0.1427(3) 0.1564(8) 0.9750(6) 0.057(2) Uani 1 d . .
C11 C 0.1298(2) 0.2462(7) 0.9150(5) 0.048(2) Uani 1 d . .
H11A H 0.1058(2) 0.2685(7) 0.8968(5) 0.058 Uiso 1 calc R .
C12 C 0.1513(2) 0.3033(7) 0.8815(4) 0.041(2) Uani 1 d . .
C13 C 0.2989(3) 0.5049(11) 0.7512(7) 0.081(3) Uani 1 d . .
H13A H 0.3034(3) 0.5626(11) 0.7151(7) 0.122 Uiso 1 calc R .
H13B H 0.3023(3) 0.4232(11) 0.7354(7) 0.122 Uiso 1 calc R .
H13C H 0.3153(3) 0.5196(11) 0.8070(7) 0.122 Uiso 1 calc R .
C14 C 0.0996(3) 0.2792(7) 0.6475(5) 0.049(2) Uani 1 d . .
C15 C 0.0886(3) 0.2012(7) 0.5775(6) 0.068(3) Uani 1 d . .
H15A H 0.1052(3) 0.1709(7) 0.5577(6) 0.082 Uiso 1 calc R .
C16 C 0.0538(4) 0.1718(8) 0.5402(6) 0.086(4) Uani 1 d . .
H16A H 0.0466(4) 0.1222(8) 0.4936(6) 0.103 Uiso 1 calc R .
C17 C 0.0277(3) 0.2136(10) 0.5693(8) 0.095(4) Uani 1 d . .
C18 C 0.0379(3) 0.2875(9) 0.6369(7) 0.075(3) Uani 1 d . .
H18A H 0.0211(3) 0.3150(9) 0.6573(7) 0.090 Uiso 1 calc R .
C19 C 0.0739(2) 0.3215(7) 0.6754(5) 0.053(2) Uani 1 d . .
C20 C -0.0132(4) 0.1830(12) 0.5209(11) 0.161(8) Uani 1 d . .
H20A H -0.0158(4) 0.1301(12) 0.4752(11) 0.241 Uiso 1 calc R .
H20B H -0.0263(4) 0.2574(12) 0.5008(11) 0.241 Uiso 1 calc R .
H20C H -0.0224(4) 0.1427(12) 0.5572(11) 0.241 Uiso 1 calc R .
C21 C 0.1747(2) 0.6212(7) 0.9691(5) 0.043(2) Uani 1 d . .
C22 C 0.2093(3) 0.5993(8) 0.9742(6) 0.058(2) Uani 1 d . .
H22A H 0.2124(3) 0.5591(8) 0.9308(6) 0.069 Uiso 1 calc R .
C23 C 0.2393(3) 0.6349(9) 1.0415(6) 0.063(2) Uani 1 d . .
H23A H 0.2622(3) 0.6171(9) 1.0443(6) 0.076 Uiso 1 calc R .
C24 C 0.2342(3) 0.6985(8) 1.1052(5) 0.069(3) Uani 1 d . .
H24A H 0.2540(3) 0.7270(8) 1.1498(5) 0.082 Uiso 1 calc R .
C25 C 0.2003(3) 0.7193(9) 1.1025(5) 0.070(3) Uani 1 d . .
H25A H 0.1971(3) 0.7597(9) 1.1458(5) 0.084 Uiso 1 calc R .
C26 C 0.1710(3) 0.6797(8) 1.0350(5) 0.058(2) Uani 1 d . .
H26A H 0.1481(3) 0.6929(8) 1.0340(5) 0.070 Uiso 1 calc R .
C27 C 0.1230(2) 0.7284(7) 0.8203(5) 0.049(2) Uani 1 d . .
C28 C 0.1373(3) 0.8390(8) 0.8547(6) 0.063(3) Uani 1 d . .
H28A H 0.1539(3) 0.8414(8) 0.9089(6) 0.076 Uiso 1 calc R .
C29 C 0.1273(4) 0.9484(9) 0.8096(8) 0.084(4) Uani 1 d . .
H29A H 0.1376(4) 1.0222(9) 0.8337(8) 0.101 Uiso 1 calc R .
C30 C 0.1029(4) 0.9464(9) 0.7319(7) 0.084(4) Uani 1 d . .
H30A H 0.0954(4) 1.0196(9) 0.7033(7) 0.101 Uiso 1 calc R .
C31 C 0.0888(3) 0.8360(9) 0.6935(6) 0.073(3) Uani 1 d . .
H31A H 0.0733(3) 0.8350(9) 0.6383(6) 0.088 Uiso 1 calc R .
C32 C 0.0979(3) 0.7275(9) 0.7378(6) 0.063(3) Uani 1 d . .
H32A H 0.0875(3) 0.6542(9) 0.7131(6) 0.076 Uiso 1 calc R .
C33 C 0.1007(2) 0.5513(7) 0.9159(5) 0.048(2) Uani 1 d . .
C34 C 0.0658(3) 0.5867(9) 0.8716(8) 0.073(3) Uani 1 d . .
H34A H 0.0599(3) 0.6297(9) 0.8224(8) 0.087 Uiso 1 calc R .
C35 C 0.0390(4) 0.5569(12) 0.9017(11) 0.096(4) Uani 1 d . .
H35A H 0.0155(4) 0.5811(12) 0.8718(11) 0.115 Uiso 1 calc R .
C36 C 0.0467(4) 0.4944(11) 0.9725(11) 0.098(5) Uani 1 d . .
H36A H 0.0289(4) 0.4750(11) 0.9916(11) 0.118 Uiso 1 calc R .
C37 C 0.0817(4) 0.4600(10) 1.0159(8) 0.086(4) Uani 1 d . .
H37A H 0.0875(4) 0.4179(10) 1.0654(8) 0.103 Uiso 1 calc R .
C38 C 0.1087(3) 0.4865(8) 0.9876(6) 0.063(3) Uani 1 d . .
H38A H 0.1321(3) 0.4602(8) 1.0173(6) 0.075 Uiso 1 calc R .
C39 C 0.0000 0.9669 0.7500 0.305 Uiso 1 d S .
H39A H 0.0181 0.9788 0.8042 0.366 Uiso 0.50 d P .
Cl2 Cl -0.0222 1.0697 0.7078 0.268 Uiso 0.50 d P .
Cl3 Cl -0.0046 0.8451 0.7118 0.248 Uiso 0.50 d P .

loop_
_atom_type_symbol
_atom_type_description
_atom_type_scat_dispersion_real
_atom_type_scat_dispersion_imag
_atom_type_scat_source
C C 0.0033 0.0016 'International Tables Vol C Tables 4.2.6.8 and 6.1.1.4'
H H 0.0000 0.0000 'International Tables Vol C Tables 4.2.6.8 and 6.1.1.4'
N N 0.0061 0.0033 'International Tables Vol C Tables 4.2.6.8 and 6.1.1.4'
O O 0.0106 0.0060 'International Tables Vol C Tables 4.2.6.8 and 6.1.1.4'
P P 0.1023 0.0942 'International Tables Vol C Tables 4.2.6.8 and 6.1.1.4'
Cl Cl 0.1484 0.1585 'International Tables Vol C Tables 4.2.6.8 and 6.1.1.4'
Os Os -1.2165 7.6030 'International Tables Vol C Tables 4.2.6.8 and 6.1.1.4'

loop_
_geom_angle_atom_site_label_1
_geom_angle_atom_site_label_2
_geom_angle_atom_site_label_3
_geom_angle
_geom_angle_site_symmetry_1
_geom_angle_site_symmetry_3
_geom_angle_publ_flag
N3 Os N1 161.0(2) . . ?
N3 Os C12 94.3(3) . . ?
N1 Os C12 75.6(3) . . ?
N3 Os O2 78.4(3) . . ?
N1 Os O2 87.8(2) . . ?
C12 Os O2 101.5(3) . . ?
N3 Os O1 115.0(3) . . ?
N1 Os O1 77.2(2) . . ?
C12 Os O1 150.4(3) . . ?
O2 Os O1 88.9(2) . . ?
N3 Os P1 92.4(2) . . ?
N1 Os P1 103.3(2) . . ?
C12 Os P1 89.3(2) . . ?
O2 Os P1 166.2(2) . . ?
O1 Os P1 85.7(2) . . ?
C21 P1 C27 103.7(4) . . ?
C21 P1 C33 102.7(4) . . ?
C27 P1 C33 104.8(4) . . ?
C21 P1 Os 120.9(3) . . ?
C27 P1 Os 110.5(3) . . ?
C33 P1 Os 112.6(3) . . ?
C1 O1 Os 113.5(5) . . ?
C14 O2 Os 113.7(5) . . ?
N2 N1 C6 119.1(7) . . ?
N2 N1 Os 124.0(5) . . ?
C6 N1 Os 116.5(5) . . ?
N1 N2 C7 108.5(7) . . ?
C19 N3 Os 118.1(6) . . ?
O1 C1 C6 120.5(7) . . ?
O1 C1 C2 123.4(8) . . ?
C6 C1 C2 116.1(9) . . ?
C3 C2 C1 119.6(9) . . ?
C2 C3 C4 123.4(8) . . ?
C5 C4 C3 118.1(9) . . ?
C5 C4 C13 121.4(9) . . ?
C3 C4 C13 120.4(9) . . ?
C4 C5 C6 119.5(8) . . ?
C5 C6 C1 123.3(8) . . ?
C5 C6 N1 126.7(7) . . ?
C1 C6 N1 109.9(8) . . ?
N2 C7 C8 118.4(8) . . ?
N2 C7 C12 118.9(7) . . ?
C8 C7 C12 122.7(8) . . ?
C9 C8 C7 118.7(9) . . ?
C8 C9 C10 118.9(8) . . ?
C11 C10 C9 121.6(8) . . ?
C11 C10 Cl1 119.6(8) . . ?
C9 C10 Cl1 118.8(7) . . ?
C12 C11 C10 122.2(8) . . ?
C11 C12 C7 115.8(7) . . ?
C11 C12 Os 131.4(6) . . ?
C7 C12 Os 112.5(5) . . ?
O2 C14 C19 117.9(7) . . ?
O2 C14 C15 123.4(9) . . ?
C19 C14 C15 118.6(9) . . ?
C16 C15 C14 119.1(11) . . ?
C15 C16 C17 122.3(10) . . ?
C18 C17 C16 119.4(10) . . ?
C18 C17 C20 119.8(13) . . ?
C16 C17 C20 120.7(12) . . ?
C17 C18 C19 119.1(11) . . ?
C14 C19 C18 121.5(9) . . ?
C14 C19 N3 111.9(8) . . ?
C18 C19 N3 126.5(9) . . ?
C26 C21 C22 117.4(8) . . ?
C26 C21 P1 121.8(7) . . ?
C22 C21 P1 120.7(6) . . ?
C23 C22 C21 122.4(9) . . ?
C22 C23 C24 118.2(10) . . ?
C25 C24 C23 120.6(9) . . ?
C24 C25 C26 119.4(9) . . ?
C21 C26 C25 122.0(10) . . ?
C28 C27 C32 118.1(8) . . ?
C28 C27 P1 123.2(6) . . ?
C32 C27 P1 118.7(6) . . ?
C27 C28 C29 121.3(10) . . ?
C30 C29 C28 119.9(10) . . ?
C29 C30 C31 120.7(9) . . ?
C30 C31 C32 119.9(9) . . ?
C31 C32 C27 119.9(9) . . ?
C38 C33 C34 119.3(9) . . ?
C38 C33 P1 120.1(8) . . ?
C34 C33 P1 120.4(7) . . ?
C33 C34 C35 119.3(12) . . ?
C36 C35 C34 121.8(13) . . ?
C35 C36 C37 118.1(12) . . ?
C36 C37 C38 121.8(13) . . ?
C33 C38 C37 119.7(11) . . ?
Cl2 C39 Cl2 78.5 2_556 . ?
Cl2 C39 Cl3 121.6 2_556 2_556 ?
Cl2 C39 Cl3 151.5 . 2_556 ?
Cl2 C39 Cl3 151.5 2_556 . ?
Cl2 C39 Cl3 121.6 . . ?
Cl3 C39 Cl3 50.3 2_556 . ?
C39 Cl2 Cl2 50.8 . 2_556 ?
Cl3 Cl3 C39 64.9 2_556 . ?

loop_
_geom_bond_atom_site_label_1
_geom_bond_atom_site_label_2
_geom_bond_distance
_geom_bond_site_symmetry_2
_geom_bond_publ_flag
Os N3 1.923(7) . ?
Os N1 2.047(6) . ?
Os C12 2.056(7) . ?
Os O2 2.074(5) . ?
Os O1 2.075(5) . ?
Os P1 2.341(2) . ?
Cl1 C10 1.731(9) . ?
P1 C21 1.832(8) . ?
P1 C27 1.842(8) . ?
P1 C33 1.845(9) . ?
O1 C1 1.317(10) . ?
O2 C14 1.305(10) . ?
N1 N2 1.305(8) . ?
N1 C6 1.416(10) . ?
N2 C7 1.406(10) . ?
N3 C19 1.407(10) . ?
C1 C6 1.413(11) . ?
C1 C2 1.421(11) . ?
C2 C3 1.358(13) . ?
C3 C4 1.406(14) . ?
C4 C5 1.370(11) . ?
C4 C13 1.540(13) . ?
C5 C6 1.384(12) . ?
C7 C8 1.419(11) . ?
C7 C12 1.433(11) . ?
C8 C9 1.377(12) . ?
C9 C10 1.404(13) . ?
C10 C11 1.386(11) . ?
C11 C12 1.373(11) . ?
C14 C19 1.388(13) . ?
C14 C15 1.419(11) . ?
C15 C16 1.338(15) . ?
C16 C17 1.42(2) . ?
C17 C18 1.362(15) . ?
C17 C20 1.58(2) . ?
C18 C19 1.396(12) . ?
C21 C26 1.381(11) . ?
C21 C22 1.386(12) . ?
C22 C23 1.382(12) . ?
C23 C24 1.398(13) . ?
C24 C25 1.371(14) . ?
C25 C26 1.382(12) . ?
C27 C28 1.374(12) . ?
C27 C32 1.413(11) . ?
C28 C29 1.404(13) . ?
C29 C30 1.34(2) . ?
C30 C31 1.391(14) . ?
C31 C32 1.387(12) . ?
C33 C38 1.370(12) . ?
C33 C34 1.379(14) . ?
C34 C35 1.41(2) . ?
C35 C36 1.35(2) . ?
C36 C37 1.38(2) . ?
C37 C38 1.393(15) . ?
C39 Cl2 1.45 2_556 ?
C39 Cl2 1.45 . ?
C39 Cl3 1.47 2_556 ?
C39 Cl3 1.47 . ?
Cl2 Cl2 1.83 2_556 ?
Cl3 Cl3 1.25 2_556 ?
